data_4339605
loop_
_publ_author_name
'Wampler, Keith M.'
'Schrock, Richard R.'

_publ_section_title
;
 Tris(pyrrolyl-alpha-methyl)amines that sterically protect a trigonal
 metal site.
;
_journal_issue 21
_journal_name_full 'Inorganic chemistry'
_journal_page_first 8463
_journal_page_last 8465
_journal_paper_doi 10.1021/ic701472y
_journal_volume 46
_journal_year 2007
_chemical_formula_sum 'C43 H40 Cl2 F18 N6 Zr'
_chemical_formula_weight 1144.93
_chemical_name_systematic
;

 ?

;
_space_group_IT_number 2
_symmetry_cell_setting triclinic
_symmetry_space_group_name_Hall '-P 1'
_symmetry_space_group_name_H-M 'P -1'
_atom_sites_solution_hydrogens geom
_atom_sites_solution_primary direct
_atom_sites_solution_secondary difmap
_audit_creation_method SHELXL-97
_cell_angle_alpha 96.3720(10)
_cell_angle_beta 106.9900(10)
_cell_angle_gamma 110.0360(10)
_cell_formula_units_Z 4
_cell_length_a 16.3812(14)
_cell_length_b 17.2603(14)
_cell_length_c 19.6557(16)
_cell_measurement_reflns_used 9949
_cell_measurement_temperature 100(2)
_cell_measurement_theta_max 28.65
_cell_measurement_theta_min 2.26
_cell_volume 4853.5(7)
_computing_cell_refinement 'Bruker SMART'
_computing_data_collection 'Bruker SMART'
_computing_data_reduction 'Bruker SAINT'
_computing_molecular_graphics 'Bruker SHELXTL'
_computing_publication_material 'Bruker SHELXTL'
_computing_structure_refinement 'SHELXL-97 (Sheldrick, 1997)'
_computing_structure_solution 'SHELXS-97 (Sheldrick, 1990)'
_diffrn_ambient_temperature 100(2)
_diffrn_measured_fraction_theta_full 0.997
_diffrn_measured_fraction_theta_max 0.997
_diffrn_measurement_device_type 'CCD area detector'
_diffrn_measurement_method 'phi and omega scans'
_diffrn_radiation_monochromator graphite
_diffrn_radiation_source 'fine-focus sealed tube'
_diffrn_radiation_type MoK\a
_diffrn_radiation_wavelength 0.71073
_diffrn_reflns_av_R_equivalents 0.0462
_diffrn_reflns_av_sigmaI/netI 0.0461
_diffrn_reflns_limit_h_max 22
_diffrn_reflns_limit_h_min -22
_diffrn_reflns_limit_k_max 23
_diffrn_reflns_limit_k_min -23
_diffrn_reflns_limit_l_max 26
_diffrn_reflns_limit_l_min -26
_diffrn_reflns_number 104396
_diffrn_reflns_theta_full 28.90
_diffrn_reflns_theta_max 28.90
_diffrn_reflns_theta_min 1.11
_exptl_absorpt_coefficient_mu 0.444
_exptl_absorpt_correction_T_max 0.9569
_exptl_absorpt_correction_T_min 0.8423
_exptl_absorpt_correction_type none
_exptl_crystal_colour yellow
_exptl_crystal_density_diffrn 1.567
_exptl_crystal_density_meas 0
_exptl_crystal_density_method 'not measured'
_exptl_crystal_description needle
_exptl_crystal_F_000 2304
_exptl_crystal_size_max 0.40
_exptl_crystal_size_mid 0.10
_exptl_crystal_size_min 0.10
_refine_diff_density_max 1.608
_refine_diff_density_min -1.118
_refine_diff_density_rms 0.105
_refine_ls_extinction_method none
_refine_ls_goodness_of_fit_ref 1.037
_refine_ls_hydrogen_treatment mixed
_refine_ls_matrix_type full
_refine_ls_number_parameters 1323
_refine_ls_number_reflns 25524
_refine_ls_number_restraints 108
_refine_ls_restrained_S_all 1.039
_refine_ls_R_factor_all 0.0760
_refine_ls_R_factor_gt 0.0519
_refine_ls_shift/su_max 0.033
_refine_ls_shift/su_mean 0.000
_refine_ls_structure_factor_coef Fsqd
_refine_ls_weighting_details 'calc w=1/[\s^2^(Fo^2^)+(0.0841P)^2^+6.7287P] where P=(Fo^2^+2Fc^2^)/3'
_refine_ls_weighting_scheme calc
_refine_ls_wR_factor_gt 0.1431
_refine_ls_wR_factor_ref 0.1612
_reflns_number_gt 18910
_reflns_number_total 25524
_reflns_threshold_expression >2sigma(I)
_cod_data_source_file ic701472y-file003.cif
_cod_data_source_block 07101
_cod_depositor_comments
;
The following automatic conversions were performed:

'_symmetry_cell_setting' value 'Triclinic' changed to 'triclinic'
according to
/usr/data/users/saulius/automatic-downloads/retrospective/ACS/lib/dictionaries/cif_core.dic
dictionary named 'cif_core.dic' version 2.4.2 from 2011-04-26.

Automatic conversion script
Id: cif_fix_values 2281 2013-09-26 08:29:07Z andrius 
;
_cod_original_sg_symbol_H-M P-1
_cod_database_code 4339605

loop_
_symmetry_equiv_pos_as_xyz
'x, y, z'
'-x, -y, -z'

loop_
_atom_site_label
_atom_site_type_symbol
_atom_site_fract_x
_atom_site_fract_y
_atom_site_fract_z
_atom_site_U_iso_or_equiv
_atom_site_adp_type
_atom_site_occupancy
_atom_site_symmetry_multiplicity
_atom_site_calc_flag
_atom_site_refinement_flags
_atom_site_disorder_assembly
_atom_site_disorder_group
Zr1 Zr 0.765789(18) 0.208918(16) 0.605737(14) 0.01592(7) Uani 1 1 d . . .
Zr2 Zr 0.504935(19) 0.226055(16) 0.120055(14) 0.01651(7) Uani 1 1 d . . .
N1 N 0.62959(16) 0.23207(15) 0.59275(12) 0.0166(4) Uani 1 1 d . . .
N2 N 0.78671(16) 0.29840(15) 0.70419(13) 0.0183(5) Uani 1 1 d . . .
N3 N 0.71196(16) 0.20697(15) 0.48771(13) 0.0169(5) Uani 1 1 d . . .
N4 N 0.64793(16) 0.08975(15) 0.59445(13) 0.0172(5) Uani 1 1 d . . .
N5 N 0.85584(19) 0.15342(18) 0.64537(15) 0.0279(6) Uani 1 1 d . . .
N6 N 0.8876(2) 0.3317(2) 0.59523(16) 0.0376(7) Uani 1 1 d D . .
HN6 H 0.910(3) 0.308(3) 0.566(2) 0.045 Uiso 1 1 d D . .
N7 N 0.46834(17) 0.09460(14) 0.15179(13) 0.0180(5) Uani 1 1 d . . .
N8 N 0.62241(17) 0.18426(15) 0.13771(13) 0.0179(5) Uani 1 1 d . . .
N9 N 0.46895(17) 0.23710(15) 0.21942(13) 0.0181(5) Uani 1 1 d . . .
N10 N 0.43294(17) 0.13691(15) 0.01101(13) 0.0185(5) Uani 1 1 d . . .
N11 N 0.59895(19) 0.34647(15) 0.13582(14) 0.0241(5) Uani 1 1 d . . .
N12 N 0.3645(2) 0.25407(19) 0.06824(15) 0.0299(6) Uani 1 1 d D . .
HN12 H 0.367(3) 0.270(2) 0.0271(15) 0.036 Uiso 1 1 d D . .
C21 C 0.6619(2) 0.32563(18) 0.61697(16) 0.0206(6) Uani 1 1 d . . .
H21A H 0.6113 0.3406 0.6241 0.025 Uiso 1 1 calc R . .
H21B H 0.6816 0.3537 0.5799 0.025 Uiso 1 1 calc R . .
C22 C 0.7422(2) 0.35330(18) 0.68779(16) 0.0212(6) Uani 1 1 d . . .
C24 C 0.8529(2) 0.4157(2) 0.79770(18) 0.0296(7) Uani 1 1 d . . .
H24A H 0.8928 0.4555 0.8428 0.035 Uiso 1 1 calc R . .
C25 C 0.8541(2) 0.33803(19) 0.77349(16) 0.0212(6) Uani 1 1 d . . .
C35 C 0.7458(2) 0.22525(17) 0.43137(15) 0.0177(5) Uani 1 1 d . . .
C41 C 0.5828(2) 0.18595(18) 0.63922(15) 0.0185(5) Uani 1 1 d . . .
H41A H 0.5164 0.1770 0.6221 0.022 Uiso 1 1 calc R . .
H41B H 0.6126 0.2187 0.6908 0.022 Uiso 1 1 calc R . .
C43 C 0.5513(2) 0.03082(19) 0.65469(15) 0.0205(6) Uani 1 1 d . . .
H43A H 0.5114 0.0241 0.6822 0.025 Uiso 1 1 calc R . .
C44 C 0.5801(2) -0.03077(19) 0.62817(16) 0.0214(6) Uani 1 1 d . . .
H44A H 0.5638 -0.0870 0.6350 0.026 Uiso 1 1 calc R . .
C45 C 0.6366(2) 0.00581(17) 0.59031(15) 0.0180(5) Uani 1 1 d . . .
C251 C 0.9104(2) 0.29833(19) 0.81739(16) 0.0223(6) Uani 1 1 d . . .
C252 C 0.8690(2) 0.2230(2) 0.83558(17) 0.0264(6) Uani 1 1 d . . .
H25A H 0.8036 0.1923 0.8140 0.032 Uiso 1 1 calc R . .
C253 C 0.9223(2) 0.1916(2) 0.88540(19) 0.0303(7) Uani 1 1 d . . .
C254 C 1.0177(2) 0.2349(2) 0.91719(19) 0.0312(7) Uani 1 1 d . . .
H25B H 1.0540 0.2134 0.9508 0.037 Uiso 1 1 calc R . .
C255 C 1.0590(2) 0.3100(2) 0.89898(17) 0.0267(6) Uani 1 1 d . . .
C256 C 1.0070(2) 0.3418(2) 0.85007(16) 0.0234(6) Uani 1 1 d . . .
H25C H 1.0370 0.3936 0.8385 0.028 Uiso 1 1 calc R . .
C351 C 0.8332(2) 0.22424(18) 0.42768(15) 0.0192(5) Uani 1 1 d . . .
C352 C 0.8823(2) 0.28335(18) 0.39520(16) 0.0215(6) Uani 1 1 d . . .
H35A H 0.8609 0.3257 0.3806 0.026 Uiso 1 1 calc R . .
C354 C 0.9947(2) 0.2207(2) 0.40628(19) 0.0290(7) Uani 1 1 d . . .
H35B H 1.0488 0.2190 0.3987 0.035 Uiso 1 1 calc R . .
C355 C 0.9481(2) 0.1632(2) 0.43970(19) 0.0265(6) Uani 1 1 d . . .
C356 C 0.8678(2) 0.16419(19) 0.45007(17) 0.0218(6) Uani 1 1 d . . .
H35C H 0.8364 0.1237 0.4725 0.026 Uiso 1 1 calc R . .
C1F C 0.8734(3) 0.1106(3) 0.9048(2) 0.0426(9) Uani 1 1 d . . .
C33 C 0.6097(2) 0.24160(18) 0.40234(15) 0.0196(5) Uani 1 1 d . . .
H33A H 0.5574 0.2530 0.3777 0.024 Uiso 1 1 calc R . .
C34 C 0.6846(2) 0.24583(18) 0.37901(15) 0.0195(6) Uani 1 1 d . . .
H34A H 0.6916 0.2602 0.3352 0.023 Uiso 1 1 calc R . .
C001 C 0.3883(2) 0.20974(19) -0.09023(16) 0.0224(6) Uani 1 1 d . . .
C002 C 0.4707(2) 0.28229(19) -0.06867(16) 0.0223(6) Uani 1 1 d . . .
H00A H 0.5244 0.2852 -0.0312 0.027 Uiso 1 1 calc R . .
C003 C 0.4747(2) 0.3504(2) -0.10174(17) 0.0247(6) Uani 1 1 d . . .
C004 C 0.3972(3) 0.3488(2) -0.15508(18) 0.0295(7) Uani 1 1 d . . .
H00B H 0.4001 0.3957 -0.1768 0.035 Uiso 1 1 calc R . .
C005 C 0.3150(3) 0.2776(2) -0.17636(18) 0.0310(7) Uani 1 1 d . . .
C006 C 0.3100(2) 0.2087(2) -0.14469(17) 0.0271(7) Uani 1 1 d . . .
H00C H 0.2530 0.1605 -0.1601 0.033 Uiso 1 1 calc R . .
C7F C 0.9102(3) 0.4053(2) 0.0208(2) 0.0438(9) Uani 1 1 d U . .
F19A F 0.9493(5) 0.4534(5) 0.0848(3) 0.0678(18) Uani 0.597(4) 1 d PU A 1
F20A F 0.8861(3) 0.4677(3) -0.0196(3) 0.0684(11) Uani 0.597(4) 1 d PU A 1
F21A F 0.9573(4) 0.3849(3) -0.0095(4) 0.0668(16) Uani 0.597(4) 1 d PU A 1
F19B F 0.9296(6) 0.4174(6) -0.0348(4) 0.0678(18) Uani 0.403(4) 1 d PU A 2
F20B F 0.9889(5) 0.3809(4) 0.0619(5) 0.0684(11) Uani 0.403(4) 1 d PU A 2
F21B F 0.9342(8) 0.4704(7) 0.0663(7) 0.0668(16) Uani 0.403(4) 1 d PU A 2
C8F C 0.6001(2) 0.1932(2) -0.14233(17) 0.0242(6) Uani 1 1 d . . .
C9F C 0.7887(2) 0.5171(2) 0.3833(2) 0.0330(7) Uani 1 1 d . . .
C10F C 0.5277(2) 0.6111(2) 0.32532(17) 0.0266(6) Uani 1 1 d . . .
C11F C 0.5640(3) 0.4268(2) -0.08057(19) 0.0305(7) Uani 1 1 d . . .
C12F C 0.2302(3) 0.2738(3) -0.2350(2) 0.0406(9) Uani 1 1 d . . .
C81 C 0.5499(2) 0.09865(18) 0.21257(15) 0.0198(6) Uani 1 1 d . . .
H81A H 0.5452 0.0408 0.2167 0.024 Uiso 1 1 calc R . .
H81B H 0.5533 0.1296 0.2595 0.024 Uiso 1 1 calc R . .
C82 C 0.6338(2) 0.14422(17) 0.19500(15) 0.0194(6) Uani 1 1 d . . .
C83 C 0.7243(2) 0.1503(2) 0.22278(16) 0.0230(6) Uani 1 1 d . . .
H83A H 0.7497 0.1289 0.2626 0.028 Uiso 1 1 calc R . .
C84 C 0.7711(2) 0.1946(2) 0.18034(16) 0.0242(6) Uani 1 1 d . . .
H84A H 0.8347 0.2092 0.1863 0.029 Uiso 1 1 calc R . .
C85 C 0.7073(2) 0.21284(18) 0.12841(15) 0.0198(6) Uani 1 1 d . . .
C91 C 0.3864(2) 0.08048(18) 0.17418(16) 0.0206(6) Uani 1 1 d . . .
H91A H 0.3806 0.0371 0.2035 0.025 Uiso 1 1 calc R . .
H91B H 0.3292 0.0599 0.1303 0.025 Uiso 1 1 calc R . .
C92 C 0.3989(2) 0.16278(18) 0.21879(16) 0.0200(6) Uani 1 1 d . . .
C93 C 0.3499(2) 0.1798(2) 0.26039(16) 0.0231(6) Uani 1 1 d . . .
H93A H 0.2989 0.1399 0.2684 0.028 Uiso 1 1 calc R . .
C94 C 0.3904(2) 0.2686(2) 0.28892(16) 0.0224(6) Uani 1 1 d . . .
H94A H 0.3713 0.2997 0.3195 0.027 Uiso 1 1 calc R . .
C95 C 0.4628(2) 0.30188(18) 0.26429(15) 0.0189(5) Uani 1 1 d . . .
C101 C 0.4471(2) 0.02953(17) 0.08548(15) 0.0195(6) Uani 1 1 d . . .
H10A H 0.4048 -0.0263 0.0877 0.023 Uiso 1 1 calc R . .
H10B H 0.5052 0.0247 0.0845 0.023 Uiso 1 1 calc R . .
C102 C 0.4026(2) 0.05275(17) 0.01707(15) 0.0197(6) Uani 1 1 d . . .
C103 C 0.3355(2) -0.00019(19) -0.04764(17) 0.0257(6) Uani 1 1 d . . .
H10C H 0.3044 -0.0600 -0.0572 0.031 Uiso 1 1 calc R . .
C104 C 0.3218(2) 0.0516(2) -0.09710(17) 0.0275(7) Uani 1 1 d . . .
H10D H 0.2798 0.0331 -0.1463 0.033 Uiso 1 1 calc R . .
C105 C 0.3811(2) 0.13446(19) -0.06030(15) 0.0209(6) Uani 1 1 d . . .
C111 C 0.6985(2) 0.3849(2) 0.1822(2) 0.0342(8) Uani 1 1 d . . .
H11A H 0.7255 0.4439 0.1788 0.051 Uiso 1 1 calc R . .
H11B H 0.7309 0.3528 0.1654 0.051 Uiso 1 1 calc R . .
H11C H 0.7049 0.3834 0.2332 0.051 Uiso 1 1 calc R . .
C112 C 0.5745(4) 0.4108(2) 0.1039(2) 0.0495(11) Uani 1 1 d . . .
H11D H 0.6300 0.4636 0.1186 0.074 Uiso 1 1 calc R . .
H11E H 0.5277 0.4209 0.1210 0.074 Uiso 1 1 calc R . .
H11F H 0.5492 0.3915 0.0504 0.074 Uiso 1 1 calc R . .
C121 C 0.3564(4) 0.3267(3) 0.1099(2) 0.0495(12) Uani 1 1 d . . .
H12A H 0.2978 0.3310 0.0836 0.074 Uiso 1 1 calc R . .
H12B H 0.4086 0.3793 0.1152 0.074 Uiso 1 1 calc R . .
H12C H 0.3574 0.3177 0.1585 0.074 Uiso 1 1 calc R . .
C122 C 0.2765(3) 0.1783(3) 0.0484(2) 0.0356(8) Uani 1 1 d . . .
H12D H 0.2236 0.1937 0.0280 0.053 Uiso 1 1 calc R . .
H12E H 0.2727 0.1574 0.0923 0.053 Uiso 1 1 calc R . .
H12F H 0.2751 0.1338 0.0120 0.053 Uiso 1 1 calc R . .
C851 C 0.7199(2) 0.24506(18) 0.06441(16) 0.0210(6) Uani 1 1 d . A .
C852 C 0.6520(2) 0.20842(17) -0.00577(15) 0.0192(5) Uani 1 1 d . . .
H85A H 0.5938 0.1652 -0.0121 0.023 Uiso 1 1 calc R . .
C853 C 0.6697(2) 0.23524(18) -0.06618(16) 0.0211(6) Uani 1 1 d . A .
C854 C 0.7530(2) 0.29863(19) -0.05855(17) 0.0268(7) Uani 1 1 d . . .
H85B H 0.7642 0.3172 -0.0999 0.032 Uiso 1 1 calc R A .
C855 C 0.8202(2) 0.3348(2) 0.01092(18) 0.0319(8) Uani 1 1 d . A .
C856 C 0.8045(2) 0.3084(2) 0.07171(17) 0.0276(7) Uani 1 1 d . . .
H85C H 0.8517 0.3335 0.1187 0.033 Uiso 1 1 calc R A .
C951 C 0.5300(2) 0.39091(19) 0.28773(15) 0.0205(6) Uani 1 1 d . . .
C952 C 0.6257(2) 0.41246(19) 0.31605(16) 0.0218(6) Uani 1 1 d . . .
H95A H 0.6488 0.3690 0.3144 0.026 Uiso 1 1 calc R . .
C953 C 0.6876(2) 0.4961(2) 0.34648(17) 0.0244(6) Uani 1 1 d . . .
C954 C 0.6559(2) 0.5615(2) 0.34807(17) 0.0253(6) Uani 1 1 d . . .
H95B H 0.6983 0.6189 0.3682 0.030 Uiso 1 1 calc R . .
C955 C 0.5610(2) 0.54057(19) 0.31962(16) 0.0222(6) Uani 1 1 d . . .
C956 C 0.4981(2) 0.45654(19) 0.29023(16) 0.0218(6) Uani 1 1 d . . .
H95C H 0.4333 0.4436 0.2718 0.026 Uiso 1 1 calc R . .
C455 C 0.7158(2) -0.15345(18) 0.51487(16) 0.0207(6) Uani 1 1 d . . .
C454 C 0.7175(2) -0.13537(19) 0.44832(17) 0.0220(6) Uani 1 1 d . . .
H45A H 0.7338 -0.1679 0.4164 0.026 Uiso 1 1 calc R . .
C453 C 0.6945(2) -0.06797(18) 0.42939(15) 0.0196(5) Uani 1 1 d . . .
C5F C 0.6883(2) -0.0538(2) 0.35428(17) 0.0255(6) Uani 1 1 d . . .
C451 C 0.6699(2) -0.03778(18) 0.54344(15) 0.0189(5) Uani 1 1 d . . .
C456 C 0.6926(2) -0.10582(18) 0.56175(16) 0.0204(6) Uani 1 1 d . . .
H45B H 0.6920 -0.1196 0.6071 0.024 Uiso 1 1 calc R . .
C32 C 0.62775(19) 0.21776(17) 0.46789(15) 0.0176(5) Uani 1 1 d . . .
C42 C 0.5925(2) 0.10274(18) 0.63270(15) 0.0181(5) Uani 1 1 d . . .
C452 C 0.6717(2) -0.01914(18) 0.47591(16) 0.0197(5) Uani 1 1 d . . .
H45C H 0.6572 0.0270 0.4621 0.024 Uiso 1 1 calc R . .
C3F C 1.0121(2) 0.3435(2) 0.3486(2) 0.0315(7) Uani 1 1 d . . .
C2F C 1.1618(2) 0.3588(2) 0.93668(19) 0.0335(7) Uani 1 1 d . . .
C23 C 0.7811(2) 0.4246(2) 0.74278(18) 0.0285(7) Uani 1 1 d . . .
H23A H 0.7633 0.4715 0.7439 0.034 Uiso 1 1 calc R . .
C353 C 0.9609(2) 0.28094(19) 0.38408(17) 0.0230(6) Uani 1 1 d . . .
C62 C 0.9704(3) 0.3755(3) 0.6641(2) 0.0620(15) Uani 1 1 d . . .
H62A H 1.0161 0.4235 0.6551 0.093 Uiso 1 1 calc R . .
H62B H 0.9983 0.3355 0.6795 0.093 Uiso 1 1 calc R . .
H62C H 0.9510 0.3963 0.7026 0.093 Uiso 1 1 calc R . .
C31 C 0.56945(19) 0.20050(18) 0.51447(15) 0.0174(5) Uani 1 1 d . . .
H31A H 0.5257 0.2291 0.5032 0.021 Uiso 1 1 calc R . .
H31B H 0.5327 0.1387 0.5040 0.021 Uiso 1 1 calc R . .
C61 C 0.8571(3) 0.3964(2) 0.5644(2) 0.0473(11) Uani 1 1 d . . .
H61A H 0.9108 0.4425 0.5620 0.071 Uiso 1 1 calc R . .
H61B H 0.8299 0.4192 0.5957 0.071 Uiso 1 1 calc R . .
H61C H 0.8107 0.3700 0.5150 0.071 Uiso 1 1 calc R . .
C4F C 0.9864(3) 0.0992(2) 0.4644(2) 0.0373(8) Uani 1 1 d . . .
C52 C 0.8461(3) 0.0937(2) 0.6929(2) 0.0389(9) Uani 1 1 d . . .
H52A H 0.8986 0.0762 0.7032 0.058 Uiso 1 1 calc R . .
H52B H 0.7879 0.0438 0.6684 0.058 Uiso 1 1 calc R . .
H52C H 0.8453 0.1213 0.7389 0.058 Uiso 1 1 calc R . .
C51 C 0.9411(3) 0.1660(4) 0.6305(2) 0.0608(14) Uani 1 1 d . . .
H51A H 0.9713 0.1316 0.6554 0.091 Uiso 1 1 calc R . .
H51B H 0.9831 0.2260 0.6484 0.091 Uiso 1 1 calc R . .
H51C H 0.9261 0.1487 0.5776 0.091 Uiso 1 1 calc R . .
C6F C 0.7379(2) -0.2253(2) 0.53922(18) 0.0262(6) Uani 1 1 d . . .
F2 F 0.9307(2) 0.08780(18) 0.95269(19) 0.0773(10) Uani 1 1 d . . .
F1 F 0.82649(19) 0.04517(15) 0.84646(15) 0.0590(7) Uani 1 1 d . . .
F3 F 0.8104(2) 0.11653(19) 0.93336(19) 0.0728(9) Uani 1 1 d . . .
F22 F 0.58199(16) 0.24977(13) -0.17921(11) 0.0372(5) Uani 1 1 d . . .
F23 F 0.51934(13) 0.13800(12) -0.14375(10) 0.0266(4) Uani 1 1 d . . .
F24 F 0.63185(14) 0.14973(13) -0.18198(10) 0.0354(5) Uani 1 1 d . . .
F25 F 0.8090(2) 0.5145(3) 0.45356(15) 0.0900(13) Uani 1 1 d . . .
F26 F 0.84223(18) 0.59326(17) 0.3832(3) 0.0952(14) Uani 1 1 d . . .
F27 F 0.81901(16) 0.46380(16) 0.35582(15) 0.0510(6) Uani 1 1 d . . .
F28 F 0.57489(17) 0.67756(13) 0.30345(14) 0.0429(5) Uani 1 1 d . . .
F29 F 0.43813(15) 0.58721(13) 0.28674(11) 0.0326(4) Uani 1 1 d . . .
F30 F 0.54057(15) 0.64197(13) 0.39546(11) 0.0351(5) Uani 1 1 d . . .
F31 F 0.63817(15) 0.41296(13) -0.04476(14) 0.0442(6) Uani 1 1 d . . .
F32 F 0.56466(16) 0.49351(12) -0.03739(11) 0.0361(5) Uani 1 1 d . . .
F33 F 0.57751(18) 0.45370(14) -0.13923(12) 0.0471(6) Uani 1 1 d . . .
F34 F 0.2297(2) 0.3510(2) -0.23733(17) 0.0735(9) Uani 1 1 d . . .
F35 F 0.15292(18) 0.2310(2) -0.22506(16) 0.0761(10) Uani 1 1 d . . .
F36 F 0.22515(19) 0.24212(19) -0.30143(12) 0.0584(7) Uani 1 1 d . . .
F14 F 0.67820(15) 0.01868(12) 0.34493(10) 0.0319(4) Uani 1 1 d . . .
F4 F 1.20980(15) 0.30923(16) 0.93734(13) 0.0445(5) Uani 1 1 d . . .
F13 F 0.76289(16) -0.05106(17) 0.33866(12) 0.0442(6) Uani 1 1 d . . .
F9 F 1.09929(17) 0.38938(18) 0.39081(15) 0.0630(8) Uani 1 1 d . . .
F12 F 1.06199(16) 0.13499(16) 0.52551(16) 0.0564(7) Uani 1 1 d . . .
F5 F 1.18395(15) 0.39510(16) 1.00643(12) 0.0473(6) Uani 1 1 d . . .
F8 F 1.0147(2) 0.30610(17) 0.28737(15) 0.0624(8) Uani 1 1 d . . .
F6 F 1.19674(15) 0.42079(17) 0.90520(15) 0.0582(7) Uani 1 1 d . . .
F7 F 0.9738(2) 0.39812(18) 0.33003(19) 0.0676(9) Uani 1 1 d . . .
F11 F 0.92612(15) 0.03596(13) 0.47963(14) 0.0421(5) Uani 1 1 d . . .
F10 F 1.0120(3) 0.0654(2) 0.41453(19) 0.0739(10) Uani 1 1 d . . .
F18 F 0.76140(16) -0.26736(12) 0.49180(12) 0.0351(5) Uani 1 1 d . . .
F17 F 0.66519(15) -0.28269(13) 0.54921(12) 0.0368(5) Uani 1 1 d . . .
F16 F 0.80819(15) -0.19965(14) 0.60377(11) 0.0388(5) Uani 1 1 d . . .
F15 F 0.61459(17) -0.11577(14) 0.30217(11) 0.0427(5) Uani 1 1 d . . .
C1S C 0.6398(4) 0.5262(3) 0.5211(2) 0.0492(10) Uani 1 1 d U . .
H1SA H 0.6953 0.5380 0.5068 0.059 Uiso 1 1 calc R . .
H1SB H 0.6117 0.5666 0.5052 0.059 Uiso 1 1 calc R . .
Cl1S Cl 0.55948(9) 0.42240(6) 0.47545(5) 0.0505(3) Uani 1 1 d U . .
Cl2S Cl 0.67466(8) 0.54313(6) 0.61650(5) 0.0453(2) Uani 1 1 d U . .
C2SA C 1.0991(6) 0.3440(8) 0.1545(6) 0.063(2) Uani 0.449(3) 1 d PDU B 1
H2SA H 1.1161 0.3794 0.1206 0.076 Uiso 0.449(3) 1 calc PR B 1
H2SB H 1.0847 0.3774 0.1903 0.076 Uiso 0.449(3) 1 calc PR B 1
Cl3A Cl 1.1909(3) 0.3241(3) 0.1997(2) 0.0887(12) Uani 0.449(3) 1 d PDU B 1
Cl4A Cl 1.0002(2) 0.2544(2) 0.10519(17) 0.0726(10) Uani 0.449(3) 1 d PDU B 1
C2SB C 0.9539(19) 0.0550(11) 0.1575(9) 0.226(11) Uani 0.551(3) 1 d PDU B 2
H3SA H 0.9123 0.0695 0.1181 0.271 Uiso 0.551(3) 1 calc PR B 2
H3SB H 1.0195 0.0907 0.1660 0.271 Uiso 0.551(3) 1 calc PR B 2
Cl3B Cl 0.9279(5) 0.0630(6) 0.2399(3) 0.217(4) Uani 0.551(3) 1 d PDU B 2
Cl4B Cl 0.9313(4) -0.0545(4) 0.1390(4) 0.191(3) Uani 0.551(3) 1 d PDU B 2

loop_
_atom_site_aniso_label
_atom_site_aniso_U_11
_atom_site_aniso_U_22
_atom_site_aniso_U_33
_atom_site_aniso_U_23
_atom_site_aniso_U_13
_atom_site_aniso_U_12
Zr1 0.01464(13) 0.01795(13) 0.01405(12) 0.00303(10) 0.00365(10) 0.00653(10)
Zr2 0.02179(14) 0.01405(12) 0.01348(12) 0.00520(9) 0.00603(10) 0.00637(10)
N1 0.0178(11) 0.0183(11) 0.0138(10) 0.0028(9) 0.0048(9) 0.0083(9)
N2 0.0157(11) 0.0195(11) 0.0168(11) 0.0023(9) 0.0030(9) 0.0063(9)
N3 0.0169(11) 0.0184(11) 0.0160(11) 0.0051(9) 0.0059(9) 0.0074(9)
N4 0.0191(12) 0.0195(11) 0.0153(11) 0.0062(9) 0.0066(9) 0.0092(9)
N5 0.0251(14) 0.0340(14) 0.0222(13) 0.0023(11) 0.0003(11) 0.0171(12)
N6 0.0292(15) 0.0398(17) 0.0261(15) -0.0039(13) 0.0120(12) -0.0053(13)
N7 0.0207(12) 0.0154(10) 0.0163(11) 0.0045(9) 0.0069(9) 0.0047(9)
N8 0.0203(12) 0.0162(11) 0.0144(11) 0.0033(9) 0.0052(9) 0.0049(9)
N9 0.0221(12) 0.0187(11) 0.0159(11) 0.0071(9) 0.0077(9) 0.0090(9)
N10 0.0234(12) 0.0168(11) 0.0135(11) 0.0041(9) 0.0056(9) 0.0063(9)
N11 0.0333(14) 0.0161(11) 0.0195(12) 0.0031(9) 0.0117(11) 0.0041(10)
N12 0.0449(17) 0.0346(15) 0.0180(12) 0.0095(11) 0.0080(12) 0.0264(14)
C21 0.0228(14) 0.0199(13) 0.0196(13) 0.0028(11) 0.0049(11) 0.0119(11)
C22 0.0215(14) 0.0204(13) 0.0196(13) 0.0020(11) 0.0046(11) 0.0088(11)
C24 0.0262(16) 0.0273(16) 0.0246(15) -0.0030(12) -0.0015(13) 0.0097(13)
C25 0.0190(14) 0.0217(13) 0.0168(13) 0.0012(11) 0.0020(11) 0.0056(11)
C35 0.0222(14) 0.0165(12) 0.0162(12) 0.0048(10) 0.0082(11) 0.0083(11)
C41 0.0186(13) 0.0238(13) 0.0147(12) 0.0053(10) 0.0071(10) 0.0089(11)
C43 0.0213(14) 0.0235(14) 0.0167(13) 0.0064(11) 0.0083(11) 0.0069(11)
C44 0.0240(15) 0.0194(13) 0.0186(13) 0.0066(11) 0.0069(11) 0.0058(11)
C45 0.0210(14) 0.0185(13) 0.0148(12) 0.0052(10) 0.0049(10) 0.0089(11)
C251 0.0226(15) 0.0245(14) 0.0170(13) 0.0021(11) 0.0043(11) 0.0090(12)
C252 0.0246(15) 0.0265(15) 0.0228(15) 0.0042(12) 0.0045(12) 0.0079(12)
C253 0.0301(17) 0.0306(17) 0.0288(16) 0.0114(14) 0.0083(14) 0.0106(14)
C254 0.0298(17) 0.0387(18) 0.0271(16) 0.0113(14) 0.0053(14) 0.0187(15)
C255 0.0211(15) 0.0333(16) 0.0225(15) 0.0060(13) 0.0044(12) 0.0098(13)
C256 0.0228(15) 0.0263(15) 0.0179(13) 0.0029(11) 0.0047(11) 0.0088(12)
C351 0.0203(14) 0.0206(13) 0.0172(13) 0.0038(10) 0.0060(11) 0.0094(11)
C352 0.0258(15) 0.0191(13) 0.0217(14) 0.0062(11) 0.0099(12) 0.0097(11)
C354 0.0247(16) 0.0294(16) 0.0365(18) 0.0077(14) 0.0150(14) 0.0113(13)
C355 0.0267(16) 0.0264(15) 0.0337(17) 0.0120(13) 0.0134(14) 0.0151(13)
C356 0.0245(15) 0.0202(13) 0.0249(15) 0.0089(11) 0.0111(12) 0.0106(12)
C1F 0.039(2) 0.037(2) 0.050(2) 0.0198(18) 0.0105(18) 0.0136(17)
C33 0.0222(14) 0.0221(13) 0.0158(13) 0.0053(11) 0.0048(11) 0.0115(11)
C34 0.0231(14) 0.0201(13) 0.0159(13) 0.0058(10) 0.0070(11) 0.0085(11)
C001 0.0286(16) 0.0264(15) 0.0149(13) 0.0081(11) 0.0083(12) 0.0127(12)
C002 0.0289(16) 0.0225(14) 0.0186(13) 0.0074(11) 0.0082(12) 0.0132(12)
C003 0.0328(17) 0.0256(15) 0.0228(14) 0.0092(12) 0.0139(13) 0.0153(13)
C004 0.0404(19) 0.0357(17) 0.0262(16) 0.0180(14) 0.0162(14) 0.0243(15)
C005 0.0378(19) 0.0441(19) 0.0220(15) 0.0163(14) 0.0121(14) 0.0251(16)
C006 0.0267(16) 0.0368(17) 0.0197(14) 0.0101(13) 0.0074(12) 0.0144(14)
C7F 0.044(2) 0.0369(18) 0.0308(17) -0.0055(13) 0.0222(16) -0.0099(15)
F19A 0.058(3) 0.060(3) 0.0305(18) -0.0116(15) 0.0189(17) -0.037(2)
F20A 0.045(2) 0.050(2) 0.092(3) 0.032(2) 0.020(2) -0.0043(16)
F21A 0.049(3) 0.037(2) 0.101(4) -0.018(2) 0.054(3) -0.0121(16)
F19B 0.058(3) 0.060(3) 0.0305(18) -0.0116(15) 0.0189(17) -0.037(2)
F20B 0.045(2) 0.050(2) 0.092(3) 0.032(2) 0.020(2) -0.0043(16)
F21B 0.049(3) 0.037(2) 0.101(4) -0.018(2) 0.054(3) -0.0121(16)
C8F 0.0298(16) 0.0234(14) 0.0207(14) 0.0072(11) 0.0115(12) 0.0091(12)
C9F 0.0271(17) 0.0288(16) 0.041(2) 0.0053(14) 0.0102(15) 0.0102(14)
C10F 0.0337(17) 0.0264(15) 0.0234(15) 0.0044(12) 0.0113(13) 0.0156(13)
C11F 0.041(2) 0.0238(15) 0.0313(17) 0.0129(13) 0.0156(15) 0.0144(14)
C12F 0.040(2) 0.062(3) 0.0305(18) 0.0254(18) 0.0120(16) 0.0279(19)
C81 0.0241(14) 0.0184(13) 0.0163(13) 0.0077(10) 0.0059(11) 0.0076(11)
C82 0.0267(15) 0.0171(12) 0.0143(12) 0.0040(10) 0.0067(11) 0.0087(11)
C83 0.0260(15) 0.0272(15) 0.0148(13) 0.0044(11) 0.0051(11) 0.0113(12)
C84 0.0222(15) 0.0270(15) 0.0195(14) 0.0014(12) 0.0055(12) 0.0082(12)
C85 0.0223(14) 0.0178(13) 0.0162(13) 0.0023(10) 0.0066(11) 0.0048(11)
C91 0.0206(14) 0.0199(13) 0.0204(13) 0.0088(11) 0.0077(11) 0.0056(11)
C92 0.0228(14) 0.0205(13) 0.0185(13) 0.0097(11) 0.0078(11) 0.0089(11)
C93 0.0228(15) 0.0264(15) 0.0225(14) 0.0103(12) 0.0098(12) 0.0094(12)
C94 0.0235(15) 0.0276(15) 0.0206(14) 0.0082(12) 0.0090(12) 0.0137(12)
C95 0.0235(14) 0.0224(13) 0.0150(12) 0.0085(11) 0.0060(11) 0.0133(11)
C101 0.0243(14) 0.0130(12) 0.0191(13) 0.0033(10) 0.0073(11) 0.0056(11)
C102 0.0222(14) 0.0156(12) 0.0175(13) 0.0030(10) 0.0055(11) 0.0047(11)
C103 0.0271(16) 0.0183(13) 0.0226(15) 0.0028(11) 0.0031(12) 0.0038(12)
C104 0.0293(17) 0.0261(15) 0.0193(14) 0.0017(12) 0.0011(12) 0.0091(13)
C105 0.0233(14) 0.0234(14) 0.0154(13) 0.0052(11) 0.0051(11) 0.0098(12)
C111 0.0316(18) 0.0249(16) 0.0362(18) -0.0073(14) 0.0192(15) -0.0021(13)
C112 0.084(3) 0.0212(16) 0.0310(19) 0.0084(14) 0.011(2) 0.0133(19)
C121 0.079(3) 0.063(3) 0.0243(17) 0.0101(17) 0.0072(19) 0.059(3)
C122 0.037(2) 0.052(2) 0.0313(18) 0.0197(16) 0.0143(15) 0.0286(18)
C851 0.0234(14) 0.0180(13) 0.0202(14) 0.0025(11) 0.0100(11) 0.0051(11)
C852 0.0204(14) 0.0163(12) 0.0197(13) 0.0044(10) 0.0078(11) 0.0051(11)
C853 0.0267(15) 0.0188(13) 0.0175(13) 0.0024(11) 0.0099(12) 0.0076(11)
C854 0.0372(18) 0.0184(13) 0.0218(14) 0.0023(11) 0.0167(13) 0.0031(13)
C855 0.0324(18) 0.0268(16) 0.0244(16) -0.0028(13) 0.0158(14) -0.0045(13)
C856 0.0256(16) 0.0239(15) 0.0209(14) -0.0039(12) 0.0091(12) -0.0026(12)
C951 0.0279(15) 0.0232(14) 0.0148(12) 0.0070(11) 0.0089(11) 0.0133(12)
C952 0.0267(15) 0.0233(14) 0.0210(14) 0.0093(11) 0.0107(12) 0.0132(12)
C953 0.0279(16) 0.0255(15) 0.0224(14) 0.0071(12) 0.0111(12) 0.0114(13)
C954 0.0299(16) 0.0233(14) 0.0232(15) 0.0047(12) 0.0111(13) 0.0099(12)
C955 0.0335(16) 0.0245(14) 0.0160(13) 0.0071(11) 0.0118(12) 0.0170(13)
C956 0.0276(15) 0.0259(14) 0.0171(13) 0.0068(11) 0.0097(12) 0.0146(12)
C455 0.0201(14) 0.0181(13) 0.0222(14) 0.0038(11) 0.0054(11) 0.0076(11)
C454 0.0217(14) 0.0223(14) 0.0228(14) 0.0038(11) 0.0097(12) 0.0085(11)
C453 0.0198(14) 0.0208(13) 0.0168(13) 0.0046(10) 0.0065(11) 0.0065(11)
C5F 0.0288(16) 0.0274(15) 0.0216(14) 0.0066(12) 0.0106(12) 0.0109(13)
C451 0.0185(13) 0.0175(12) 0.0182(13) 0.0027(10) 0.0053(11) 0.0057(11)
C456 0.0227(14) 0.0199(13) 0.0194(13) 0.0067(11) 0.0076(11) 0.0086(11)
C32 0.0178(13) 0.0188(12) 0.0154(12) 0.0040(10) 0.0048(10) 0.0072(10)
C42 0.0185(13) 0.0223(13) 0.0133(12) 0.0033(10) 0.0051(10) 0.0087(11)
C452 0.0196(14) 0.0187(13) 0.0191(13) 0.0054(11) 0.0062(11) 0.0058(11)
C3F 0.0297(17) 0.0312(17) 0.0378(19) 0.0132(14) 0.0182(15) 0.0102(14)
C2F 0.0253(17) 0.043(2) 0.0277(17) 0.0097(15) 0.0029(13) 0.0135(15)
C23 0.0313(17) 0.0203(14) 0.0276(16) -0.0009(12) 0.0024(13) 0.0115(13)
C353 0.0233(15) 0.0220(14) 0.0243(15) 0.0055(11) 0.0117(12) 0.0067(12)
C62 0.031(2) 0.079(3) 0.030(2) -0.012(2) 0.0108(16) -0.024(2)
C31 0.0164(13) 0.0196(13) 0.0151(12) 0.0030(10) 0.0035(10) 0.0079(10)
C61 0.065(3) 0.0242(17) 0.048(2) 0.0027(16) 0.035(2) 0.0014(17)
C4F 0.035(2) 0.0374(19) 0.057(2) 0.0221(18) 0.0237(18) 0.0248(16)
C52 0.047(2) 0.0314(17) 0.0277(17) 0.0007(14) -0.0094(15) 0.0233(16)
C51 0.037(2) 0.123(5) 0.038(2) 0.018(3) 0.0101(18) 0.054(3)
C6F 0.0297(16) 0.0233(14) 0.0290(16) 0.0065(12) 0.0109(13) 0.0137(13)
F2 0.0589(18) 0.0555(17) 0.096(2) 0.0517(17) -0.0009(16) 0.0113(14)
F1 0.0615(17) 0.0329(12) 0.0636(17) 0.0129(12) 0.0185(14) -0.0008(11)
F3 0.096(2) 0.0571(17) 0.103(2) 0.0475(17) 0.074(2) 0.0330(17)
F22 0.0508(13) 0.0313(10) 0.0250(10) 0.0152(8) 0.0087(9) 0.0123(9)
F23 0.0256(9) 0.0278(9) 0.0206(9) 0.0058(7) 0.0070(7) 0.0046(7)
F24 0.0351(11) 0.0419(11) 0.0222(9) -0.0070(8) 0.0110(8) 0.0108(9)
F25 0.0409(16) 0.186(4) 0.0348(14) 0.0135(19) 0.0028(12) 0.047(2)
F26 0.0282(13) 0.0385(14) 0.207(4) 0.040(2) 0.0256(19) 0.0095(11)
F27 0.0314(12) 0.0503(14) 0.0658(16) -0.0049(12) 0.0060(11) 0.0247(11)
F28 0.0613(15) 0.0265(10) 0.0605(15) 0.0195(10) 0.0364(12) 0.0249(10)
F29 0.0406(11) 0.0340(10) 0.0282(10) 0.0057(8) 0.0075(9) 0.0252(9)
F30 0.0429(12) 0.0411(11) 0.0253(10) -0.0009(8) 0.0105(9) 0.0251(10)
F31 0.0340(12) 0.0250(10) 0.0711(16) 0.0154(10) 0.0144(11) 0.0109(9)
F32 0.0526(13) 0.0259(10) 0.0326(11) 0.0085(8) 0.0156(10) 0.0178(9)
F33 0.0644(16) 0.0364(12) 0.0341(12) 0.0113(9) 0.0274(11) 0.0030(11)
F34 0.081(2) 0.078(2) 0.0637(18) 0.0181(15) -0.0060(16) 0.0592(18)
F35 0.0322(14) 0.133(3) 0.0610(18) 0.0581(19) 0.0083(12) 0.0270(16)
F36 0.0576(16) 0.089(2) 0.0255(11) 0.0068(12) -0.0015(11) 0.0412(15)
F14 0.0467(12) 0.0316(10) 0.0258(10) 0.0151(8) 0.0175(9) 0.0189(9)
F4 0.0277(11) 0.0590(15) 0.0463(13) 0.0073(11) 0.0073(10) 0.0229(10)
F13 0.0478(13) 0.0766(17) 0.0348(11) 0.0273(11) 0.0296(10) 0.0389(13)
F9 0.0371(14) 0.0627(17) 0.0620(17) 0.0266(14) 0.0111(12) -0.0103(12)
F12 0.0300(12) 0.0503(14) 0.088(2) 0.0353(14) 0.0078(13) 0.0206(11)
F5 0.0309(11) 0.0607(15) 0.0330(11) -0.0074(10) -0.0047(9) 0.0168(11)
F8 0.089(2) 0.0515(15) 0.0510(15) 0.0133(12) 0.0505(15) 0.0110(14)
F6 0.0222(11) 0.0676(17) 0.0624(16) 0.0354(14) -0.0024(11) 0.0001(11)
F7 0.0656(18) 0.0668(18) 0.121(3) 0.0714(19) 0.0659(19) 0.0423(15)
F11 0.0352(12) 0.0314(11) 0.0705(16) 0.0279(11) 0.0206(11) 0.0195(9)
F10 0.121(3) 0.080(2) 0.101(2) 0.0565(18) 0.083(2) 0.086(2)
F18 0.0510(13) 0.0291(10) 0.0393(11) 0.0095(9) 0.0236(10) 0.0253(9)
F17 0.0410(12) 0.0278(10) 0.0517(13) 0.0216(9) 0.0236(10) 0.0156(9)
F16 0.0420(12) 0.0406(12) 0.0337(11) 0.0064(9) 0.0002(9) 0.0278(10)
F15 0.0561(14) 0.0353(11) 0.0181(9) 0.0013(8) 0.0040(9) 0.0056(10)
C1S 0.069(3) 0.044(2) 0.0395(18) 0.0172(16) 0.026(2) 0.0205(18)
Cl1S 0.0848(8) 0.0375(5) 0.0318(5) 0.0106(4) 0.0162(5) 0.0303(5)
Cl2S 0.0600(6) 0.0391(5) 0.0367(5) 0.0115(4) 0.0163(4) 0.0193(5)
C2SA 0.060(5) 0.076(6) 0.054(6) 0.010(4) 0.030(4) 0.019(3)
Cl3A 0.072(2) 0.117(3) 0.083(2) 0.014(2) 0.0298(17) 0.045(2)
Cl4A 0.0741(19) 0.0711(19) 0.0582(17) 0.0112(14) 0.0174(14) 0.0180(15)
C2SB 0.37(4) 0.251(12) 0.112(14) -0.004(14) 0.034(15) 0.25(2)
Cl3B 0.175(6) 0.303(9) 0.120(4) -0.038(5) -0.013(4) 0.113(6)
Cl4B 0.123(4) 0.183(5) 0.269(8) 0.006(5) 0.077(5) 0.073(4)

loop_
_atom_type_symbol
_atom_type_description
_atom_type_scat_dispersion_real
_atom_type_scat_dispersion_imag
_atom_type_scat_source
C C 0.0033 0.0016 'International Tables Vol C Tables 4.2.6.8 and 6.1.1.4'
H H 0.0000 0.0000 'International Tables Vol C Tables 4.2.6.8 and 6.1.1.4'
N N 0.0061 0.0033 'International Tables Vol C Tables 4.2.6.8 and 6.1.1.4'
F F 0.0171 0.0103 'International Tables Vol C Tables 4.2.6.8 and 6.1.1.4'
Zr Zr -2.9673 0.5597 'International Tables Vol C Tables 4.2.6.8 and 6.1.1.4'
Cl Cl 0.1484 0.1585 'International Tables Vol C Tables 4.2.6.8 and 6.1.1.4'

loop_
_geom_angle_atom_site_label_1
_geom_angle_atom_site_label_2
_geom_angle_atom_site_label_3
_geom_angle
N5 Zr1 N2 102.55(10)
N5 Zr1 N3 121.87(10)
N2 Zr1 N3 131.55(9)
N5 Zr1 N4 89.43(10)
N2 Zr1 N4 106.79(9)
N3 Zr1 N4 92.95(9)
N5 Zr1 N1 152.64(10)
N2 Zr1 N1 70.31(8)
N3 Zr1 N1 77.07(8)
N4 Zr1 N1 68.65(8)
N5 Zr1 N6 92.69(12)
N2 Zr1 N6 82.23(10)
N3 Zr1 N6 77.68(9)
N4 Zr1 N6 170.06(9)
N1 Zr1 N6 111.76(11)
N11 Zr2 N9 101.13(9)
N11 Zr2 N10 122.18(9)
N9 Zr2 N10 133.08(9)
N11 Zr2 N8 87.52(10)
N9 Zr2 N8 110.93(9)
N10 Zr2 N8 89.63(9)
N11 Zr2 N7 149.20(10)
N9 Zr2 N7 71.41(8)
N10 Zr2 N7 78.50(8)
N8 Zr2 N7 68.72(9)
N11 Zr2 N12 96.69(11)
N9 Zr2 N12 81.94(9)
N10 Zr2 N12 76.38(9)
N8 Zr2 N12 165.51(9)
N7 Zr2 N12 111.23(9)
C31 N1 C41 111.1(2)
C31 N1 C21 111.6(2)
C41 N1 C21 112.5(2)
C31 N1 Zr1 107.89(16)
C41 N1 Zr1 108.91(16)
C21 N1 Zr1 104.63(17)
C22 N2 C25 105.2(2)
C22 N2 Zr1 112.28(18)
C25 N2 Zr1 137.7(2)
C35 N3 C32 105.0(2)
C35 N3 Zr1 138.98(19)
C32 N3 Zr1 111.98(17)
C45 N4 C42 105.4(2)
C45 N4 Zr1 134.43(19)
C42 N4 Zr1 112.34(18)
C51 N5 C52 108.1(3)
C51 N5 Zr1 125.6(3)
C52 N5 Zr1 126.3(2)
C61 N6 C62 108.9(4)
C61 N6 Zr1 115.9(2)
C62 N6 Zr1 114.6(2)
C91 N7 C81 111.7(2)
C91 N7 C101 111.9(2)
C81 N7 C101 110.9(2)
C91 N7 Zr2 106.51(17)
C81 N7 Zr2 108.45(16)
C101 N7 Zr2 107.09(16)
C85 N8 C82 105.5(2)
C85 N8 Zr2 135.73(19)
C82 N8 Zr2 113.22(18)
C92 N9 C95 105.2(2)
C92 N9 Zr2 112.07(18)
C95 N9 Zr2 134.97(18)
C102 N10 C105 105.2(2)
C102 N10 Zr2 111.28(17)
C105 N10 Zr2 139.19(19)
C112 N11 C111 108.5(3)
C112 N11 Zr2 123.2(3)
C111 N11 Zr2 128.3(2)
C122 N12 C121 108.6(3)
C122 N12 Zr2 113.7(2)
C121 N12 Zr2 117.6(2)
N1 C21 C22 106.7(2)
C23 C22 N2 110.9(3)
C23 C22 C21 131.3(3)
N2 C22 C21 117.8(2)
C25 C24 C23 106.9(3)
C24 C25 N2 110.0(3)
C24 C25 C251 125.2(3)
N2 C25 C251 124.5(3)
C34 C35 N3 109.9(2)
C34 C35 C351 124.3(3)
N3 C35 C351 125.8(3)
N1 C41 C42 106.6(2)
C42 C43 C44 106.4(3)
C45 C44 C43 107.3(3)
C44 C45 N4 110.1(2)
C44 C45 C451 126.6(3)
N4 C45 C451 122.7(2)
C252 C251 C256 118.1(3)
C252 C251 C25 121.0(3)
C256 C251 C25 120.3(3)
C251 C252 C253 120.7(3)
C254 C253 C252 120.7(3)
C254 C253 C1F 120.7(3)
C252 C253 C1F 118.6(3)
C255 C254 C253 118.5(3)
C256 C255 C254 121.3(3)
C256 C255 C2F 120.5(3)
C254 C255 C2F 118.1(3)
C255 C256 C251 120.6(3)
C356 C351 C352 117.9(3)
C356 C351 C35 123.7(3)
C352 C351 C35 118.3(3)
C353 C352 C351 121.2(3)
C355 C354 C353 118.8(3)
C354 C355 C356 121.1(3)
C354 C355 C4F 118.1(3)
C356 C355 C4F 120.8(3)
C355 C356 C351 120.5(3)
F2 C1F F1 106.6(4)
F2 C1F F3 106.7(4)
F1 C1F F3 105.4(3)
F2 C1F C253 113.0(3)
F1 C1F C253 112.4(3)
F3 C1F C253 112.1(3)
C32 C33 C34 106.3(3)
C35 C34 C33 107.8(3)
C002 C001 C006 117.9(3)
C002 C001 C105 123.1(3)
C006 C001 C105 118.9(3)
C003 C002 C001 120.6(3)
C004 C003 C002 121.0(3)
C004 C003 C11F 118.4(3)
C002 C003 C11F 120.6(3)
C003 C004 C005 118.8(3)
C004 C005 C006 121.0(3)
C004 C005 C12F 119.9(3)
C006 C005 C12F 119.2(3)
C005 C006 C001 120.7(3)
F21A C7F F21B 127.2(6)
F21A C7F F19B 44.6(5)
F21B C7F F19B 113.8(7)
F21A C7F F19A 119.3(6)
F21B C7F F19A 25.3(7)
F19B C7F F19A 128.1(5)
F21A C7F F20A 102.5(5)
F21B C7F F20A 72.9(6)
F19B C7F F20A 58.5(6)
F19A C7F F20A 98.0(5)
F21A C7F C855 114.3(4)
F21B C7F C855 117.3(6)
F19B C7F C855 117.8(4)
F19A C7F C855 113.0(4)
F20A C7F C855 106.7(4)
F21A C7F F20B 58.3(5)
F21B C7F F20B 95.3(7)
F19B C7F F20B 100.3(7)
F19A C7F F20B 72.7(5)
F20A C7F F20B 145.2(4)
C855 C7F F20B 107.8(4)
F23 C8F F22 107.2(3)
F23 C8F F24 106.3(2)
F22 C8F F24 106.3(2)
F23 C8F C853 113.3(2)
F22 C8F C853 112.0(3)
F24 C8F C853 111.3(3)
F26 C9F F27 106.9(3)
F26 C9F F25 105.4(4)
F27 C9F F25 104.5(3)
F26 C9F C953 113.6(3)
F27 C9F C953 114.3(3)
F25 C9F C953 111.5(3)
F29 C10F F28 107.4(3)
F29 C10F F30 107.2(3)
F28 C10F F30 105.3(3)
F29 C10F C955 113.1(3)
F28 C10F C955 112.5(3)
F30 C10F C955 110.8(3)
F31 C11F F33 107.4(3)
F31 C11F F32 106.7(3)
F33 C11F F32 105.3(3)
F31 C11F C003 113.2(3)
F33 C11F C003 111.5(3)
F32 C11F C003 112.2(3)
F35 C12F F36 109.4(4)
F35 C12F F34 105.0(4)
F36 C12F F34 104.6(3)
F35 C12F C005 112.7(3)
F36 C12F C005 112.4(3)
F34 C12F C005 112.2(4)
N7 C81 C82 106.8(2)
C83 C82 N8 110.6(3)
C83 C82 C81 131.6(3)
N8 C82 C81 117.6(3)
C82 C83 C84 106.4(3)
C85 C84 C83 107.0(3)
C84 C85 N8 110.4(3)
C84 C85 C851 126.4(3)
N8 C85 C851 122.5(3)
N7 C91 C92 108.6(2)
C93 C92 N9 110.9(3)
C93 C92 C91 130.5(3)
N9 C92 C91 118.5(2)
C92 C93 C94 106.3(3)
C95 C94 C93 107.6(3)
C94 C95 N9 109.9(3)
C94 C95 C951 125.3(3)
N9 C95 C951 124.5(3)
N7 C101 C102 111.0(2)
C103 C102 N10 110.7(3)
C103 C102 C101 128.5(3)
N10 C102 C101 120.6(2)
C102 C103 C104 106.9(3)
C105 C104 C103 107.1(3)
C104 C105 N10 110.1(3)
C104 C105 C001 125.7(3)
N10 C105 C001 124.1(3)
C856 C851 C852 118.4(3)
C856 C851 C85 119.7(3)
C852 C851 C85 121.7(3)
C853 C852 C851 120.1(3)
C854 C853 C852 121.3(3)
C854 C853 C8F 117.8(3)
C852 C853 C8F 120.9(3)
C853 C854 C855 118.5(3)
C856 C855 C854 121.2(3)
C856 C855 C7F 119.3(3)
C854 C855 C7F 119.5(3)
C855 C856 C851 120.5(3)
C952 C951 C956 118.1(3)
C952 C951 C95 121.8(3)
C956 C951 C95 119.7(3)
C953 C952 C951 121.2(3)
C952 C953 C954 120.7(3)
C952 C953 C9F 120.3(3)
C954 C953 C9F 118.8(3)
C955 C954 C953 118.4(3)
C954 C955 C956 121.3(3)
C954 C955 C10F 117.7(3)
C956 C955 C10F 120.9(3)
C955 C956 C951 120.3(3)
C454 C455 C456 121.2(3)
C454 C455 C6F 121.8(3)
C456 C455 C6F 117.0(3)
C455 C454 C453 118.1(3)
C452 C453 C454 121.6(3)
C452 C453 C5F 120.7(3)
C454 C453 C5F 117.6(3)
F13 C5F F15 106.9(3)
F13 C5F F14 106.7(3)
F15 C5F F14 105.7(3)
F13 C5F C453 112.8(3)
F15 C5F C453 111.4(3)
F14 C5F C453 112.9(3)
C456 C451 C452 117.8(3)
C456 C451 C45 120.0(3)
C452 C451 C45 121.9(3)
C455 C456 C451 121.2(3)
C33 C32 N3 110.9(2)
C33 C32 C31 128.7(3)
N3 C32 C31 120.3(2)
C43 C42 N4 110.7(2)
C43 C42 C41 131.5(3)
N4 C42 C41 117.7(2)
C453 C452 C451 120.2(3)
F9 C3F F8 106.3(3)
F9 C3F F7 106.3(3)
F8 C3F F7 105.4(3)
F9 C3F C353 112.9(3)
F8 C3F C353 112.2(3)
F7 C3F C353 113.2(3)
F5 C2F F6 106.7(3)
F5 C2F F4 105.7(3)
F6 C2F F4 106.6(3)
F5 C2F C255 112.2(3)
F6 C2F C255 112.7(3)
F4 C2F C255 112.5(3)
C22 C23 C24 107.0(3)
C352 C353 C354 120.6(3)
C352 C353 C3F 120.9(3)
C354 C353 C3F 118.5(3)
N1 C31 C32 109.8(2)
F10 C4F F11 107.5(3)
F10 C4F F12 106.6(3)
F11 C4F F12 106.4(3)
F10 C4F C355 112.0(3)
F11 C4F C355 112.7(3)
F12 C4F C355 111.3(3)
F18 C6F F16 106.6(3)
F18 C6F F17 106.8(3)
F16 C6F F17 105.6(3)
F18 C6F C455 113.6(3)
F16 C6F C455 112.4(3)
F17 C6F C455 111.4(3)
Cl2S C1S Cl1S 113.0(2)
Cl3A C2SA Cl4A 114.5(7)
Cl4B C2SB Cl3B 98.7(10)

loop_
_geom_bond_atom_site_label_1
_geom_bond_atom_site_label_2
_geom_bond_distance
Zr1 N5 2.040(3)
Zr1 N2 2.199(2)
Zr1 N3 2.220(2)
Zr1 N4 2.221(2)
Zr1 N1 2.346(2)
Zr1 N6 2.441(3)
Zr2 N11 2.043(2)
Zr2 N9 2.206(2)
Zr2 N10 2.213(2)
Zr2 N8 2.227(2)
Zr2 N7 2.345(2)
Zr2 N12 2.463(3)
N1 C31 1.482(3)
N1 C41 1.486(4)
N1 C21 1.487(4)
N2 C22 1.391(4)
N2 C25 1.392(4)
N3 C35 1.396(4)
N3 C32 1.403(4)
N4 C45 1.386(4)
N4 C42 1.394(4)
N5 C51 1.459(5)
N5 C52 1.466(5)
N6 C61 1.490(6)
N6 C62 1.496(5)
N7 C91 1.483(4)
N7 C81 1.483(4)
N7 C101 1.491(4)
N8 C85 1.382(4)
N8 C82 1.385(4)
N9 C92 1.394(4)
N9 C95 1.396(4)
N10 C102 1.396(4)
N10 C105 1.398(4)
N11 C112 1.450(5)
N11 C111 1.478(4)
N12 C122 1.485(5)
N12 C121 1.486(5)
C21 C22 1.500(4)
C22 C23 1.362(4)
C24 C25 1.380(4)
C24 C23 1.411(5)
C25 C251 1.471(4)
C35 C34 1.384(4)
C35 C351 1.461(4)
C41 C42 1.493(4)
C43 C42 1.378(4)
C43 C44 1.410(4)
C44 C45 1.384(4)
C45 C451 1.461(4)
C251 C252 1.386(4)
C251 C256 1.402(4)
C252 C253 1.399(5)
C253 C254 1.385(5)
C253 C1F 1.506(5)
C254 C255 1.383(5)
C255 C256 1.381(4)
C255 C2F 1.502(5)
C351 C356 1.395(4)
C351 C352 1.406(4)
C352 C353 1.381(4)
C354 C355 1.385(5)
C354 C353 1.390(5)
C355 C356 1.394(4)
C355 C4F 1.505(5)
C1F F2 1.320(5)
C1F F1 1.335(5)
C1F F3 1.338(5)
C33 C32 1.377(4)
C33 C34 1.412(4)
C001 C002 1.400(4)
C001 C006 1.403(4)
C001 C105 1.468(4)
C002 C003 1.396(4)
C003 C004 1.380(5)
C003 C11F 1.500(5)
C004 C005 1.386(5)
C005 C006 1.392(5)
C005 C12F 1.499(5)
C7F F21A 1.218(6)
C7F F21B 1.218(11)
C7F F19B 1.243(7)
C7F F19A 1.271(7)
C7F F20A 1.498(7)
C7F C855 1.499(5)
C7F F20B 1.527(9)
C8F F23 1.330(4)
C8F F22 1.341(4)
C8F F24 1.347(4)
C8F C853 1.504(4)
C9F F26 1.308(4)
C9F F27 1.320(4)
C9F F25 1.332(5)
C9F C953 1.493(5)
C10F F29 1.328(4)
C10F F28 1.339(4)
C10F F30 1.349(4)
C10F C955 1.501(4)
C11F F31 1.329(4)
C11F F33 1.339(4)
C11F F32 1.348(4)
C12F F35 1.313(5)
C12F F36 1.325(5)
C12F F34 1.340(5)
C81 C82 1.492(4)
C82 C83 1.382(4)
C83 C84 1.408(4)
C84 C85 1.381(4)
C85 C851 1.470(4)
C91 C92 1.500(4)
C92 C93 1.376(4)
C93 C94 1.414(4)
C94 C95 1.378(4)
C95 C951 1.474(4)
C101 C102 1.499(4)
C102 C103 1.378(4)
C103 C104 1.414(4)
C104 C105 1.385(4)
C851 C856 1.395(4)
C851 C852 1.403(4)
C852 C853 1.393(4)
C853 C854 1.379(4)
C854 C855 1.388(5)
C855 C856 1.386(4)
C951 C952 1.397(4)
C951 C956 1.402(4)
C952 C953 1.387(4)
C953 C954 1.395(4)
C954 C955 1.386(5)
C955 C956 1.393(4)
C455 C454 1.384(4)
C455 C456 1.385(4)
C455 C6F 1.496(4)
C454 C453 1.396(4)
C453 C452 1.389(4)
C453 C5F 1.503(4)
C5F F13 1.330(4)
C5F F15 1.342(4)
C5F F14 1.342(4)
C451 C456 1.400(4)
C451 C452 1.406(4)
C32 C31 1.488(4)
C3F F9 1.320(4)
C3F F8 1.320(4)
C3F F7 1.329(4)
C3F C353 1.498(4)
C2F F5 1.329(4)
C2F F6 1.337(4)
C2F F4 1.344(4)
C4F F10 1.326(5)
C4F F11 1.328(4)
C4F F12 1.341(5)
C6F F18 1.340(4)
C6F F16 1.343(4)
C6F F17 1.345(4)
C1S Cl2S 1.752(4)
C1S Cl1S 1.756(5)
C2SA Cl3A 1.676(11)
C2SA Cl4A 1.729(10)
C2SB Cl4B 1.769(15)
C2SB Cl3B 1.793(15)
